data_1556972
loop_
_publ_author_name
'Halenius, U.'
'Bosi, F.'
'Gatedal, K.'

_publ_section_title
;
 Crystal structure and chemistry of skarn-associated bismuthian
 vesuvianite
;
_journal_name_full 'American Mineralogist'
_journal_page_first 566
_journal_page_last 573
_journal_paper_doi 10.2138/am.2013.4310
_journal_volume 98
_journal_year 2013
_chemical_formula_sum 'Al7.94 Bi1.08 Ca16.74 Ce0.07 Cu0.1 Fe2.02 H7.55 Mg1.88 Mn0.47 O78 Pb0.11 Si17.84 Ti0.84'
_chemical_name_common Ca16.74Pb0.11Bi1.08Ce0.07Mn0.47Mg1.88Fe2.02Cu0.1Al7.94Ti0.84Si17.84O78H7.55
_chemical_name_mineral 'bismuthian vesuvianite'
_space_group_IT_number 126
_space_group_name_Hall '-P 4a 2bc'
_space_group_name_H-M_alt 'P 4/n n c :2'
_cell_angle_alpha 90
_cell_angle_beta 90
_cell_angle_gamma 90
_cell_formula_units_Z 2
_cell_length_a 15.7018(6)
_cell_length_b 15.7018(6)
_cell_length_c 11.8648(6)
_cell_volume 2925.2(2)
_diffrn_ambient_pressure 100
_diffrn_ambient_temperature 298
_cod_data_source_file Bi-vesuvianite.cif
_cod_data_source_block Bi-vesuvianite
_cod_original_sg_symbol_H-M 'P 4/n n c'
_cod_original_formula_sum 'Ca16.74 Pb0.11 Bi1.08 Ce0.07 Mn0.47 Mg1.88 Fe2.02 Cu0.1 Al7.94 Ti0.84 Si17.84 O78 H7.55'
_cod_database_code 1556972

loop_
_space_group_symop_id
_space_group_symop_operation_xyz
1 x,y,z
2 -x,-y,-z
3 -x+1/2,-y+1/2,z
4 x+1/2,y+1/2,-z
5 -y+1/2,x,z
6 y+1/2,-x,-z
7 y,-x+1/2,z
8 -y,x+1/2,-z
9 -x+1/2,y,-z+1/2
10 x+1/2,-y,z+1/2
11 x,-y+1/2,-z+1/2
12 -x,y+1/2,z+1/2
13 y,x,-z+1/2
14 -y,-x,z+1/2
15 -y+1/2,-x+1/2,-z+1/2
16 y+1/2,x+1/2,z+1/2

loop_
_atom_site_label
_atom_site_occupancy
_atom_site_fract_x
_atom_site_fract_y
_atom_site_fract_z
_atom_site_adp_type
_atom_site_U_iso_or_equiv
_atom_site_type_symbol
X1 1.0 0.750000 0.250000 0.250000 Uiso 0.0169(4) Ca
X2 1.0 -0.18937(6) 0.04448(7) 0.37940(8) Uiso 0.0142(2) Ca
X3Ca 0.838 -0.10225(12) -0.18232(12) 0.89613(17) Uiso 0.0239(4) Ca
X3Pb 0.014 -0.10225(12) -0.18232(12) 0.89613(17) Uiso 0.0239(4) Pb
X3Bi 0.135 0.91052(14) 0.83432(14) 0.86868(19) Uiso 0.0204(6) Bi
X4Ca 0.93 0.750000 0.750000 0.1416(4) Uiso 0.0291(16) Ca
X4Ce 0.07 0.750000 0.750000 0.1416(4) Uiso 0.0291(16) Ce
Y1Mn 0.47 0.750000 0.750000 0.0483(5) Uiso 0.0267(17) Mn
Y1Mg 0.24 0.750000 0.750000 0.0483(5) Uiso 0.0267(17) Mg
Y1Fe 0.19 0.750000 0.750000 0.0483(5) Uiso 0.0267(17) Fe
Y1Cu 0.10 0.750000 0.750000 0.0483(5) Uiso 0.0267(17) Cu
Y2Al 0.875 0.000000 0.000000 0.000000 Uiso 0.0128(6) Al
Y2Ti 0.11 0.000000 0.000000 0.000000 Uiso 0.0128(6) Ti
Y2Fe 0.01 0.000000 0.000000 0.000000 Uiso 0.0128(6) Fe
Y2Mg 0.005 0.000000 0.000000 0.000000 Uiso 0.0128(6) Mg
Y3Al 0.521 -0.11248(8) 0.12049(8) 0.12697(10) Uiso 0.0124(4) Al
Y3Fe 0.224 -0.11248(8) 0.12049(8) 0.12697(10) Uiso 0.0124(4) Fe
Y3Mg 0.203 -0.11248(8) 0.12049(8) 0.12697(10) Uiso 0.0124(4) Mg
Y3Ti 0.05 -0.11248(8) 0.12049(8) 0.12697(10) Uiso 0.0124(4) Ti
T1 0.11 0.0566(8) 0.0566(8) 0.250000 Uiso 0.012(4) Al
Z1Si 0.92 0.750000 0.250000 0.000000 Uiso 0.0100(8) Si
Z1Al 0.08 0.750000 0.250000 0.000000 Uiso 0.0100(8) Al
Z2 1.0 -0.17996(9) 0.04190(9) 0.87164(11) Uiso 0.0110(5) Si
Z3 1.0 -0.08294(9) -0.15023(9) 0.36360(11) Uiso 0.0139(3) Si
O1 1.0 -0.2204(2) 0.1730(2) 0.0852(3) Uiso 0.0171(8) O
O2 1.0 -0.1180(2) 0.1602(2) 0.2801(3) Uiso 0.0190(8) O
O4 1.0 -0.0618(2) 0.1057(2) 0.4692(3) Uiso 0.0156(7) O
O3 1.0 -0.0470(2) 0.2236(2) 0.0757(3) Uiso 0.0164(7) O
O5 1.0 -0.1717(2) 0.0135(2) 0.1782(3) Uiso 0.0206(8) O
O6 1.0 0.8799(3) -0.2742(3) 0.0583(3) Uiso 0.0270(9) O
O7 1.0 0.0543(3) 0.1712(3) 0.3197(3) Uiso 0.0272(9) O
O8 1.0 -0.0604(2) -0.0910(2) 0.0680(3) Uiso 0.0176(8) O
O9 1.0 -0.1440(2) -0.1440(2) 0.250000 Uiso 0.0205(11) O
OH10 1.0 0.750000 0.750000 0.8658(10) Uiso 0.051(3) O
OH11 0.944 -0.003600 0.0620(2) 0.1361(3) Uiso 0.0167(7) O
O11 0.056 -0.003600 0.0620(2) 0.1361(3) Uiso 0.0167(7) O

loop_
_atom_site_aniso_label
_atom_site_aniso_U_11
_atom_site_aniso_U_22
_atom_site_aniso_U_33
_atom_site_aniso_U_12
_atom_site_aniso_U_13
_atom_site_aniso_U_23
X1 0.0269(11) 0.0150(10) 0.0088(8) 0.00000 0.00000 0.00000
X2 0.0140(5) 0.0182(5) 0.0104(5) 0.0008(4) -0.0016(4) -0.0005(4)
X3Ca 0.00000 0.00000 0.00000 0.00000 0.00000 0.00000
X3Bi 0.00000 0.00000 0.00000 0.00000 0.00000 0.00000
X4Ca 0.0197(16) 0.0197(16) 0.048(4) 0.00000 0.00000 0.00000
Y1Mn 0.0142(16) 0.0142(16) 0.052(4) 0.00000 0.00000 0.00000
Y2Al 0.0133(10) 0.0128(10) 0.0124(9) 0.0004(8) 0.0019(8) 0.0017(8)
Y3Al 0.0142(7) 0.0139(7) 0.0092(6) 0.0007(4) 0.0011(5) 0.0003(5)
T1 0.00000 0.00000 0.00000 0.00000 0.00000 0.00000
Z1Si 0.0120(10) 0.0120(10) 0.0059(13) 0.00000 0.00000 0.00000
Z2 0.0104(7) 0.0157(8) 0.0070(7) 0.0004(5) -0.0010(5) 0.0023(5)
Z3 0.0195(7) 0.0137(6) 0.0086(6) 0.0025(5) 0.0003(5) -0.0011(5)
O1 0.0236(19) 0.0167(17) 0.0108(16) -0.0012(14) 0.0011(15) 0.0006(14)
O2 0.0226(19) 0.0201(19) 0.0142(17) -0.0010(15) -0.0041(15) 0.0020(15)
O4 0.0198(19) 0.0175(18) 0.0096(17) -0.0014(14) -0.0028(13) 0.0003(14)
O3 0.0222(19) 0.0166(18) 0.0103(16) 0.0028(14) -0.0003(14) -0.0011(14)
O5 0.0185(19) 0.027(2) 0.0160(18) 0.0063(16) 0.0019(15) -0.0040(16)
O6 0.039(2) 0.025(2) 0.0170(8) 0.0080(17) 0.0045(18) 0.0041(16)
O7 0.025(2) 0.037(2) 0.020(2) 0.0085(18) 0.0010(17) 0.0064(18)
O8 0.0167(17) 0.0189(18) 0.0171(18) 0.0023(15) 0.0066(14) 0.0020(14)
O9 0.0272(17) 0.0272(17) 0.007(2) -0.004(2) -0.0011(16) 0.0011(16)
OH10 0.034(3) 0.034(3) 0.085(9) 0.00000 0.00000 0.00000
OH11 0.0156(17) 0.0191(18) 0.0155(17) -0.0016(15) -0.0020(14) -0.0036(14)
